data_7056021
loop_
_publ_author_name
'Jeyalakshmi, Kumaramangalam'
'Haribabu, Jebiti'
'Balachandran, Chandrasekar'
'Bhuvanesh, Nattamai S. P.'
'Emi, Nobuhiko'
'Karvembu, Ramasamy'

_publ_section_title
;
 Synthesis of Ru(ii)--benzene complexes containing aroylthiourea ligands,
 and their binding with biomolecules and in vitro cytotoxicity through
 apoptosis
;
_journal_issue 7
_journal_name_full 'New J. Chem.'
_journal_page_first 2672
_journal_paper_doi 10.1039/C6NJ03099H
_journal_volume 41
_journal_year 2017
_chemical_formula_moiety 'C19 H18 Cl2 N2 O Ru S2'
_chemical_formula_sum 'C19 H18 Cl2 N2 O Ru S2'
_chemical_formula_weight 526.44
_chemical_name_systematic
;
 ?
;
_space_group_crystal_system triclinic
_space_group_IT_number 2
_space_group_name_Hall '-P 1'
_space_group_name_H-M_alt 'P -1'
_symmetry_space_group_name_Hall '-P 1'
_symmetry_space_group_name_H-M 'P -1'
_atom_sites_solution_hydrogens geom
_audit_creation_date 2015-10-15
_audit_creation_method
;
Olex2 1.2-beta
(compiled 2014.10.22 svn.r3046 for OlexSys, GUI svn.r4928)
;
_audit_update_record
;
2016-04-29 deposited with the CCDC.
2017-02-21 downloaded from the CCDC.
;
_cell_angle_alpha 101.993(3)
_cell_angle_beta 95.432(4)
_cell_angle_gamma 105.472(3)
_cell_formula_units_Z 2
_cell_length_a 6.5098(19)
_cell_length_b 11.428(3)
_cell_length_c 14.534(4)
_cell_measurement_reflns_used 6715
_cell_measurement_temperature 110.15
_cell_measurement_theta_max 27.509
_cell_measurement_theta_min 2.662
_cell_volume 1006.3(5)
_computing_cell_refinement 'SAINT v8.34A (Bruker, 2013)'
_computing_data_reduction 'SAINT v8.34A (Bruker, 2013)'
_computing_molecular_graphics 'Olex2 (Dolomanov et al., 2009)'
_computing_publication_material 'Olex2 (Dolomanov et al., 2009)'
_computing_structure_refinement 'XL (Sheldrick, 2008)'
_diffrn_ambient_temperature 110.15
_diffrn_measured_fraction_theta_full 0.997
_diffrn_measured_fraction_theta_max 0.980
_diffrn_measurement_device_type 'Bruker APEX-II CCD'
_diffrn_measurement_method '\f and \w scans'
_diffrn_radiation_type MoK\a
_diffrn_radiation_wavelength 0.71073
_diffrn_reflns_av_R_equivalents 0.0466
_diffrn_reflns_av_unetI/netI 0.0526
_diffrn_reflns_Laue_measured_fraction_full 0.997
_diffrn_reflns_Laue_measured_fraction_max 0.980
_diffrn_reflns_limit_h_max 8
_diffrn_reflns_limit_h_min -8
_diffrn_reflns_limit_k_max 14
_diffrn_reflns_limit_k_min -14
_diffrn_reflns_limit_l_max 18
_diffrn_reflns_limit_l_min -18
_diffrn_reflns_number 11564
_diffrn_reflns_point_group_measured_fraction_full 0.997
_diffrn_reflns_point_group_measured_fraction_max 0.980
_diffrn_reflns_theta_full 25.242
_diffrn_reflns_theta_max 27.550
_diffrn_reflns_theta_min 1.451
_diffrn_standards_number 0
_exptl_absorpt_coefficient_mu 1.264
_exptl_absorpt_correction_T_max 0.7456
_exptl_absorpt_correction_T_min 0.5274
_exptl_absorpt_correction_type multi-scan
_exptl_absorpt_process_details
;
SADABS-2014/3 (Bruker,2014) was used for absorption correction.
wR2(int) was 0.0829 before and 0.0585 after correction.
The Ratio of minimum to maximum transmission is 0.7073.
The \l/2 correction factor is Not present.
;
_exptl_crystal_colour red
_exptl_crystal_colour_primary red
_exptl_crystal_density_diffrn 1.737
_exptl_crystal_description block
_exptl_crystal_F_000 528
_exptl_crystal_size_max 0.15
_exptl_crystal_size_mid 0.04
_exptl_crystal_size_min 0.03
_refine_diff_density_max 1.867
_refine_diff_density_min -1.652
_refine_diff_density_rms 0.148
_refine_ls_extinction_method none
_refine_ls_goodness_of_fit_ref 1.043
_refine_ls_hydrogen_treatment constr
_refine_ls_matrix_type full
_refine_ls_number_parameters 244
_refine_ls_number_reflns 4551
_refine_ls_number_restraints 0
_refine_ls_restrained_S_all 1.043
_refine_ls_R_factor_all 0.0441
_refine_ls_R_factor_gt 0.0399
_refine_ls_shift/su_max 0.001
_refine_ls_shift/su_mean 0.000
_refine_ls_structure_factor_coef Fsqd
_refine_ls_weighting_details 'w=1/[\s^2^(Fo^2^)+(0.0717P)^2^] where P=(Fo^2^+2Fc^2^)/3'
_refine_ls_weighting_scheme calc
_refine_ls_wR_factor_gt 0.1051
_refine_ls_wR_factor_ref 0.1089
_reflns_Friedel_coverage 0.000
_reflns_number_gt 4080
_reflns_number_total 4551
_reflns_threshold_expression 'I > 2\s(I)'
_cod_data_source_file c6nj03099h2.cif
_cod_data_source_block kjrubb
_cod_depositor_comments 'Adding full bibliography for 7056021--7056022.cif.'
_cod_database_code 7056021
_shelxl_version_number 2014-3
_shelx_space_group_comment
;
The symmetry employed for this shelxl refinement is uniquely defined
by the following loop, which should always be used as a source of
symmetry information in preference to the above space-group names.
They are only intended as comments.
;
_shelx_estimated_absorpt_t_max 0.963
_shelx_estimated_absorpt_t_min 0.833
_olex2_refinement_description
;
1. Fixed Uiso
 At 1.2 times of:
  All C(H) groups, All C(H,H) groups, All N(H) groups
2.a Secondary CH2 refined with riding coordinates:
 C7(H7A,H7B)
2.b Aromatic/amide H refined with riding coordinates:
 N1(H1), N2(H2), C4(H4), C5(H5), C6(H6), C9(H9), C10(H10), C11(H11), C12(H12),
 C13(H13), C14(H14), C15(H15), C16(H16), C17(H17), C18(H18), C19(H19)
;
_olex2_submission_special_instructions 'No special instructions were received'

loop_
_space_group_symop_operation_xyz
'x, y, z'
'-x, -y, -z'

loop_
_atom_site_label
_atom_site_type_symbol
_atom_site_fract_x
_atom_site_fract_y
_atom_site_fract_z
_atom_site_U_iso_or_equiv
_atom_site_adp_type
_atom_site_occupancy
_atom_site_site_symmetry_order
_atom_site_calc_flag
_atom_site_refinement_flags_posn
Ru1 Ru 0.63748(3) 0.74390(2) 0.47391(2) 0.01329(10) Uani 1 1 d .
Cl1 Cl 0.61897(12) 0.89477(6) 0.37956(5) 0.02040(17) Uani 1 1 d .
Cl2 Cl 0.25827(11) 0.64437(7) 0.41380(5) 0.02064(17) Uani 1 1 d .
S1 S 0.72121(11) 0.60384(7) 0.34403(5) 0.01593(16) Uani 1 1 d .
S2 S 0.06594(16) 0.75079(9) 0.03631(6) 0.0321(2) Uani 1 1 d .
O1 O 0.3729(4) 0.5998(2) 0.05395(15) 0.0252(5) Uani 1 1 d .
N1 N 0.4460(4) 0.6511(2) 0.21718(17) 0.0173(5) Uani 1 1 d .
H1 H 0.4095 0.6915 0.2685 0.021 Uiso 1 1 calc R
N2 N 0.6552(4) 0.5259(2) 0.15728(17) 0.0168(5) Uani 1 1 d .
H2 H 0.5914 0.5222 0.1001 0.020 Uiso 1 1 calc R
C1 C 0.6002(4) 0.5917(3) 0.23183(19) 0.0140(5) Uani 1 1 d .
C2 C 0.3425(5) 0.6543(3) 0.1308(2) 0.0173(6) Uani 1 1 d .
C3 C 0.1875(5) 0.7287(3) 0.1395(2) 0.0171(6) Uani 1 1 d .
C4 C 0.1143(5) 0.7838(3) 0.2184(2) 0.0172(6) Uani 1 1 d .
H4 H 0.1631 0.7822 0.2817 0.021 Uiso 1 1 calc R
C5 C -0.0412(5) 0.8426(3) 0.1946(2) 0.0204(6) Uani 1 1 d .
H5 H -0.1101 0.8843 0.2400 0.024 Uiso 1 1 calc R
C6 C -0.0817(6) 0.8331(3) 0.0989(2) 0.0280(7) Uani 1 1 d .
H6 H -0.1806 0.8681 0.0704 0.034 Uiso 1 1 calc R
C7 C 0.8158(5) 0.4591(3) 0.1645(2) 0.0178(6) Uani 1 1 d .
H7A H 0.9250 0.5047 0.2218 0.021 Uiso 1 1 calc R
H7B H 0.8905 0.4595 0.1082 0.021 Uiso 1 1 calc R
C8 C 0.7236(5) 0.3247(3) 0.1705(2) 0.0200(6) Uani 1 1 d .
C9 C 0.5086(6) 0.2575(3) 0.1366(2) 0.0290(7) Uani 1 1 d .
H9 H 0.4122 0.2975 0.1126 0.035 Uiso 1 1 calc R
C10 C 0.4338(8) 0.1313(4) 0.1375(3) 0.0437(10) Uani 1 1 d .
H10 H 0.2870 0.0852 0.1139 0.052 Uiso 1 1 calc R
C11 C 0.5751(8) 0.0735(3) 0.1733(3) 0.0452(11) Uani 1 1 d .
H11 H 0.5249 -0.0123 0.1741 0.054 Uiso 1 1 calc R
C12 C 0.7885(8) 0.1404(4) 0.2077(3) 0.0425(10) Uani 1 1 d .
H12 H 0.8849 0.1005 0.2319 0.051 Uiso 1 1 calc R
C13 C 0.8621(6) 0.2656(3) 0.2068(2) 0.0297(8) Uani 1 1 d .
H13 H 1.0086 0.3115 0.2313 0.036 Uiso 1 1 calc R
C14 C 0.9641(5) 0.8145(3) 0.5559(2) 0.0219(6) Uani 1 1 d .
H14 H 1.1011 0.8393 0.5364 0.026 Uiso 1 1 calc R
C15 C 0.8504(5) 0.9020(3) 0.5819(2) 0.0240(7) Uani 1 1 d .
H15 H 0.9108 0.9860 0.5783 0.029 Uiso 1 1 calc R
C16 C 0.6494(6) 0.8680(3) 0.6131(2) 0.0261(7) Uani 1 1 d .
H16 H 0.5762 0.9285 0.6317 0.031 Uiso 1 1 calc R
C17 C 0.5585(5) 0.7423(3) 0.6164(2) 0.0266(7) Uani 1 1 d .
H17 H 0.4220 0.7180 0.6364 0.032 Uiso 1 1 calc R
C18 C 0.6684(5) 0.6524(3) 0.5902(2) 0.0221(6) Uani 1 1 d .
H18 H 0.6073 0.5682 0.5933 0.026 Uiso 1 1 calc R
C19 C 0.8707(5) 0.6889(3) 0.5592(2) 0.0211(6) Uani 1 1 d .
H19 H 0.9443 0.6285 0.5404 0.025 Uiso 1 1 calc R

loop_
_atom_site_aniso_label
_atom_site_aniso_U_11
_atom_site_aniso_U_22
_atom_site_aniso_U_33
_atom_site_aniso_U_23
_atom_site_aniso_U_13
_atom_site_aniso_U_12
Ru1 0.01052(14) 0.01532(15) 0.01553(15) 0.00332(9) 0.00329(9) 0.00620(10)
Cl1 0.0234(4) 0.0156(3) 0.0223(4) 0.0050(3) 0.0010(3) 0.0064(3)
Cl2 0.0096(3) 0.0305(4) 0.0243(4) 0.0093(3) 0.0050(3) 0.0072(3)
S1 0.0127(3) 0.0214(4) 0.0162(3) 0.0030(3) 0.0028(3) 0.0101(3)
S2 0.0416(5) 0.0470(5) 0.0200(4) 0.0071(4) 0.0035(3) 0.0346(4)
O1 0.0300(13) 0.0322(12) 0.0182(11) 0.0034(9) 0.0006(9) 0.0205(10)
N1 0.0158(12) 0.0210(12) 0.0177(12) 0.0022(10) 0.0041(9) 0.0109(10)
N2 0.0175(12) 0.0196(12) 0.0164(12) 0.0025(9) 0.0026(9) 0.0120(10)
C1 0.0108(13) 0.0154(13) 0.0161(13) 0.0027(10) 0.0031(10) 0.0049(10)
C2 0.0158(14) 0.0173(14) 0.0196(14) 0.0049(11) 0.0019(11) 0.0063(11)
C3 0.0140(14) 0.0201(14) 0.0179(14) 0.0031(11) 0.0005(11) 0.0082(11)
C4 0.0139(14) 0.0191(14) 0.0198(14) 0.0049(11) 0.0040(11) 0.0060(11)
C5 0.0165(15) 0.0200(14) 0.0268(16) 0.0037(12) 0.0072(12) 0.0092(12)
C6 0.0261(18) 0.0332(18) 0.0329(18) 0.0091(14) 0.0027(14) 0.0224(14)
C7 0.0141(14) 0.0202(14) 0.0211(14) 0.0023(11) 0.0050(11) 0.0100(11)
C8 0.0289(17) 0.0184(14) 0.0165(14) 0.0033(11) 0.0078(12) 0.0129(12)
C9 0.0277(18) 0.0267(17) 0.0328(18) 0.0094(14) 0.0046(14) 0.0069(14)
C10 0.052(3) 0.0261(19) 0.043(2) 0.0071(16) 0.0062(19) -0.0048(17)
C11 0.086(4) 0.0202(17) 0.033(2) 0.0104(15) 0.016(2) 0.017(2)
C12 0.078(3) 0.035(2) 0.0261(19) 0.0101(16) 0.0049(19) 0.035(2)
C13 0.040(2) 0.0306(18) 0.0238(17) 0.0058(14) 0.0030(14) 0.0197(16)
C14 0.0140(15) 0.0279(16) 0.0196(15) 0.0021(12) -0.0023(11) 0.0035(12)
C15 0.0301(18) 0.0200(15) 0.0182(15) 0.0010(12) -0.0048(12) 0.0068(13)
C16 0.0326(18) 0.0298(17) 0.0192(15) 0.0005(13) 0.0010(13) 0.0201(14)
C17 0.0217(16) 0.044(2) 0.0169(15) 0.0077(13) 0.0047(12) 0.0139(14)
C18 0.0241(16) 0.0232(15) 0.0186(15) 0.0078(12) 0.0025(12) 0.0048(12)
C19 0.0197(15) 0.0279(16) 0.0195(14) 0.0048(12) -0.0009(11) 0.0152(13)

loop_
_atom_type_symbol
_atom_type_description
_atom_type_scat_dispersion_real
_atom_type_scat_dispersion_imag
_atom_type_scat_source
C C 0.0033 0.0016 'International Tables Vol C Tables 4.2.6.8 and 6.1.1.4'
H H 0.0000 0.0000 'International Tables Vol C Tables 4.2.6.8 and 6.1.1.4'
Cl Cl 0.1484 0.1585 'International Tables Vol C Tables 4.2.6.8 and 6.1.1.4'
N N 0.0061 0.0033 'International Tables Vol C Tables 4.2.6.8 and 6.1.1.4'
O O 0.0106 0.0060 'International Tables Vol C Tables 4.2.6.8 and 6.1.1.4'
Ru Ru -1.2594 0.8363 'International Tables Vol C Tables 4.2.6.8 and 6.1.1.4'
S S 0.1246 0.1234 'International Tables Vol C Tables 4.2.6.8 and 6.1.1.4'

loop_
_geom_angle_atom_site_label_1
_geom_angle_atom_site_label_2
_geom_angle_atom_site_label_3
_geom_angle
Cl2 Ru1 Cl1 87.15(3)
S1 Ru1 Cl1 92.63(3)
S1 Ru1 Cl2 88.99(3)
C14 Ru1 Cl1 104.76(9)
C14 Ru1 Cl2 166.76(9)
C14 Ru1 S1 96.07(9)
C14 Ru1 C16 68.13(12)
C15 Ru1 Cl1 86.03(9)
C15 Ru1 Cl2 140.64(9)
C15 Ru1 S1 130.00(10)
C15 Ru1 C14 37.64(12)
C15 Ru1 C16 37.59(13)
C15 Ru1 C17 67.81(13)
C15 Ru1 C18 80.47(12)
C16 Ru1 Cl1 96.62(9)
C16 Ru1 Cl2 105.30(10)
C16 Ru1 S1 163.29(9)
C17 Ru1 Cl1 129.25(9)
C17 Ru1 Cl2 87.39(9)
C17 Ru1 S1 137.65(10)
C17 Ru1 C14 80.62(12)
C17 Ru1 C16 37.62(13)
C17 Ru1 C18 37.72(12)
C18 Ru1 Cl1 164.61(9)
C18 Ru1 Cl2 98.61(9)
C18 Ru1 S1 101.68(9)
C18 Ru1 C14 68.42(12)
C18 Ru1 C16 68.13(12)
C19 Ru1 Cl1 140.79(9)
C19 Ru1 Cl2 131.53(9)
C19 Ru1 S1 83.35(8)
C19 Ru1 C14 37.83(12)
C19 Ru1 C15 68.00(12)
C19 Ru1 C16 80.68(12)
C19 Ru1 C17 68.25(12)
C19 Ru1 C18 38.00(12)
C1 S1 Ru1 117.53(10)
C6 S2 C3 91.42(15)
C1 N1 H1 116.5
C1 N1 C2 127.1(2)
C2 N1 H1 116.5
C1 N2 H2 118.2
C1 N2 C7 123.6(2)
C7 N2 H2 118.2
N1 C1 S1 120.8(2)
N2 C1 S1 120.2(2)
N2 C1 N1 119.0(2)
O1 C2 N1 123.5(3)
O1 C2 C3 122.7(3)
N1 C2 C3 113.7(2)
C2 C3 S2 117.8(2)
C4 C3 S2 111.3(2)
C4 C3 C2 130.8(3)
C3 C4 H4 123.7
C3 C4 C5 112.5(3)
C5 C4 H4 123.7
C4 C5 H5 123.8
C6 C5 C4 112.5(3)
C6 C5 H5 123.8
S2 C6 H6 123.8
C5 C6 S2 112.3(2)
C5 C6 H6 123.8
N2 C7 H7A 108.7
N2 C7 H7B 108.7
N2 C7 C8 114.2(2)
H7A C7 H7B 107.6
C8 C7 H7A 108.7
C8 C7 H7B 108.7
C9 C8 C7 122.1(3)
C9 C8 C13 119.3(3)
C13 C8 C7 118.5(3)
C8 C9 H9 119.9
C8 C9 C10 120.2(3)
C10 C9 H9 119.9
C9 C10 H10 120.2
C11 C10 C9 119.7(4)
C11 C10 H10 120.2
C10 C11 H11 119.9
C12 C11 C10 120.2(3)
C12 C11 H11 119.9
C11 C12 H12 120.0
C11 C12 C13 120.0(4)
C13 C12 H12 120.0
C8 C13 H13 119.7
C12 C13 C8 120.6(4)
C12 C13 H13 119.7
Ru1 C14 H14 131.2
C15 C14 Ru1 70.53(18)
C15 C14 H14 120.6
C15 C14 C19 118.9(3)
C19 C14 Ru1 70.35(17)
C19 C14 H14 120.6
Ru1 C15 H15 129.3
C14 C15 Ru1 71.83(18)
C14 C15 H15 119.2
C14 C15 C16 121.6(3)
C16 C15 Ru1 72.14(18)
C16 C15 H15 119.2
Ru1 C16 H16 131.2
C15 C16 Ru1 70.27(18)
C15 C16 H16 120.5
C15 C16 C17 118.9(3)
C17 C16 Ru1 70.62(18)
C17 C16 H16 120.5
Ru1 C17 H17 129.9
C16 C17 Ru1 71.76(18)
C16 C17 H17 119.6
C18 C17 Ru1 71.23(18)
C18 C17 C16 120.7(3)
C18 C17 H17 119.6
Ru1 C18 H18 130.7
C17 C18 Ru1 71.05(18)
C17 C18 H18 120.3
C17 C18 C19 119.3(3)
C19 C18 Ru1 70.46(17)
C19 C18 H18 120.3
Ru1 C19 H19 129.4
C14 C19 Ru1 71.83(17)
C14 C19 C18 120.6(3)
C14 C19 H19 119.7
C18 C19 Ru1 71.54(17)
C18 C19 H19 119.7

loop_
_geom_bond_atom_site_label_1
_geom_bond_atom_site_label_2
_geom_bond_distance
Ru1 Cl1 2.4350(9)
Ru1 Cl2 2.4149(10)
Ru1 S1 2.4139(8)
Ru1 C14 2.190(3)
Ru1 C15 2.173(3)
Ru1 C16 2.197(3)
Ru1 C17 2.182(3)
Ru1 C18 2.185(3)
Ru1 C19 2.171(3)
S1 C1 1.704(3)
S2 C3 1.726(3)
S2 C6 1.711(3)
O1 C2 1.222(4)
N1 H1 0.8800
N1 C1 1.377(3)
N1 C2 1.380(4)
N2 H2 0.8800
N2 C1 1.322(3)
N2 C7 1.458(3)
C2 C3 1.481(4)
C3 C4 1.378(4)
C4 H4 0.9500
C4 C5 1.411(4)
C5 H5 0.9500
C5 C6 1.366(5)
C6 H6 0.9500
C7 H7A 0.9900
C7 H7B 0.9900
C7 C8 1.517(4)
C8 C9 1.389(5)
C8 C13 1.389(4)
C9 H9 0.9500
C9 C10 1.398(5)
C10 H10 0.9500
C10 C11 1.389(6)
C11 H11 0.9500
C11 C12 1.381(7)
C12 H12 0.9500
C12 C13 1.386(5)
C13 H13 0.9500
C14 H14 0.9500
C14 C15 1.407(5)
C14 C19 1.414(4)
C15 H15 0.9500
C15 C16 1.408(5)
C16 H16 0.9500
C16 C17 1.412(5)
C17 H17 0.9500
C17 C18 1.412(5)
C18 H18 0.9500
C18 C19 1.418(4)
C19 H19 0.9500

loop_
_geom_hbond_atom_site_label_D
_geom_hbond_atom_site_label_H
_geom_hbond_atom_site_label_A
_geom_hbond_distance_DH
_geom_hbond_distance_HA
_geom_hbond_distance_DA
_geom_hbond_angle_DHA
_geom_hbond_site_symmetry_A
N1 H1 Cl1 0.88 2.49 3.112(3) 128.2 .
N1 H1 Cl2 0.88 2.51 3.220(3) 138.2 .
N2 H2 O1 0.88 2.00 2.679(3) 133.1 .
N2 H2 O1 0.88 2.45 3.073(3) 128.5 2_665

loop_
_geom_torsion_atom_site_label_1
_geom_torsion_atom_site_label_2
_geom_torsion_atom_site_label_3
_geom_torsion_atom_site_label_4
_geom_torsion
Ru1 S1 C1 N1 -5.7(3)
Ru1 S1 C1 N2 173.55(19)
Ru1 C14 C15 C16 54.5(3)
Ru1 C14 C19 C18 -54.5(3)
Ru1 C15 C16 C17 53.1(3)
Ru1 C16 C17 C18 53.9(3)
Ru1 C17 C18 C19 53.2(3)
Ru1 C18 C19 C14 54.6(2)
S2 C3 C4 C5 0.5(3)
O1 C2 C3 S2 -6.5(4)
O1 C2 C3 C4 171.6(3)
N1 C2 C3 S2 174.5(2)
N1 C2 C3 C4 -7.5(5)
N2 C7 C8 C9 23.2(4)
N2 C7 C8 C13 -160.1(3)
C1 N1 C2 O1 2.0(5)
C1 N1 C2 C3 -178.9(3)
C1 N2 C7 C8 90.8(3)
C2 N1 C1 S1 176.8(2)
C2 N1 C1 N2 -2.5(4)
C2 C3 C4 C5 -177.7(3)
C3 S2 C6 C5 -0.4(3)
C3 C4 C5 C6 -0.8(4)
C4 C5 C6 S2 0.8(4)
C6 S2 C3 C2 178.4(2)
C6 S2 C3 C4 -0.1(2)
C7 N2 C1 S1 0.9(4)
C7 N2 C1 N1 -179.9(3)
C7 C8 C9 C10 175.6(3)
C7 C8 C13 C12 -175.5(3)
C8 C9 C10 C11 0.4(6)
C9 C8 C13 C12 1.3(5)
C9 C10 C11 C12 0.0(6)
C10 C11 C12 C13 0.2(6)
C11 C12 C13 C8 -0.8(5)
C13 C8 C9 C10 -1.1(5)
C14 C15 C16 Ru1 -54.4(3)
C14 C15 C16 C17 -1.3(5)
C15 C14 C19 Ru1 53.1(2)
C15 C14 C19 C18 -1.4(4)
C15 C16 C17 Ru1 -52.9(3)
C15 C16 C17 C18 1.0(5)
C16 C17 C18 Ru1 -54.1(3)
C16 C17 C18 C19 -0.8(5)
C17 C18 C19 Ru1 -53.5(3)
C17 C18 C19 C14 1.1(4)
C19 C14 C15 Ru1 -53.0(2)
C19 C14 C15 C16 1.5(4)
